data_4027886
loop_
_publ_author_name
'Ai-Bao Xia'
'Chao Wu'
'Dan-Qian Xu'
'Yi-Feng Wang'
'Xiao-Hua Du'
'Zhao-Bo Li'
'Zhen-Yuan Xu'

_publ_section_title
;
 Prolinethiol Ether Catalysis in an Asymmetric Michael Reaction:
 Solvent-Free Synthesis of Functionalized Monohaloalkenes
;
_journal_name_full 'Journal of Organic Chemistry'
_journal_page_first 1254
_journal_page_last 1259
_journal_paper_doi 10.1021/jo302288z
_journal_volume 78
_journal_year 2013
_chemical_absolute_configuration 'CHOOSE rm ad rmad syn or unk'
_chemical_formula_moiety 'C17 H20 Br N O3'
_chemical_formula_sum 'C17 H20 Br N O3'
_chemical_formula_weight 366.25
_chemical_name_systematic
;
 ?
;
_space_group_IT_number 19
_symmetry_cell_setting orthorhombic
_symmetry_space_group_name_Hall 'P 2ac 2ab'
_symmetry_space_group_name_H-M 'P 21 21 21'
_atom_sites_solution_hydrogens geom
_atom_sites_solution_primary direct
_atom_sites_solution_secondary difmap
_audit_creation_method SHELXL-97
_cell_angle_alpha 90.00
_cell_angle_beta 90.00
_cell_angle_gamma 90.00
_cell_formula_units_Z 4
_cell_length_a 7.0942(5)
_cell_length_b 13.7920(11)
_cell_length_c 17.3108(13)
_cell_measurement_reflns_used 8068
_cell_measurement_temperature 296(1)
_cell_measurement_theta_max 27.4
_cell_measurement_theta_min 3.1
_cell_volume 1693.7(2)
_computing_cell_refinement 'PROCESS-AUTO  (Rigaku,2006)'
_computing_data_collection 'PROCESS-AUTO  (Rigaku,2006)'
_computing_data_reduction 'CrystalStructure (Rigaku,2007)'
_computing_molecular_graphics 'Ortep3 for windows (Farrugia,1997)'
_computing_publication_material 'WinGX (Farrugia, 1999)'
_computing_structure_refinement 'SHELXL-97 (Sheldrick, 2008)'
_computing_structure_solution 'SHELXS-97 (Sheldrick, 2008)'
_diffrn_ambient_temperature 296(1)
_diffrn_detector_area_resol_mean 10.00
_diffrn_measured_fraction_theta_full 0.997
_diffrn_measured_fraction_theta_max 0.997
_diffrn_measurement_device_type 'Rigaku RAXIS-RAPID/ZJUG'
_diffrn_measurement_method \w
_diffrn_radiation_monochromator graphite
_diffrn_radiation_source 'rolling anode'
_diffrn_radiation_type MoK\a
_diffrn_radiation_wavelength 0.71073
_diffrn_reflns_av_R_equivalents 0.0921
_diffrn_reflns_av_sigmaI/netI 0.1217
_diffrn_reflns_limit_h_max 7
_diffrn_reflns_limit_h_min -9
_diffrn_reflns_limit_k_max 17
_diffrn_reflns_limit_k_min -17
_diffrn_reflns_limit_l_max 21
_diffrn_reflns_limit_l_min -22
_diffrn_reflns_number 13310
_diffrn_reflns_theta_full 27.42
_diffrn_reflns_theta_max 27.42
_diffrn_reflns_theta_min 3.10
_exptl_absorpt_coefficient_mu 2.438
_exptl_absorpt_correction_T_max 0.4813
_exptl_absorpt_correction_T_min 0.3771
_exptl_absorpt_correction_type multi-scan
_exptl_absorpt_process_details 'Higashi, T. (1995)'
_exptl_crystal_colour colorless
_exptl_crystal_density_diffrn 1.436
_exptl_crystal_description chunk
_exptl_crystal_F_000 752
_exptl_crystal_size_max 0.40
_exptl_crystal_size_mid 0.38
_exptl_crystal_size_min 0.30
_refine_diff_density_max 0.323
_refine_diff_density_min -0.343
_refine_diff_density_rms 0.057
_refine_ls_abs_structure_details 'Flack H D (1983), Acta Cryst. A39, 876-881, Friedel pairs 1625'
_refine_ls_abs_structure_Flack -0.021(12)
_refine_ls_extinction_method none
_refine_ls_goodness_of_fit_ref 0.947
_refine_ls_hydrogen_treatment constr
_refine_ls_matrix_type full
_refine_ls_number_parameters 200
_refine_ls_number_reflns 3829
_refine_ls_number_restraints 0
_refine_ls_restrained_S_all 0.947
_refine_ls_R_factor_all 0.1088
_refine_ls_R_factor_gt 0.0396
_refine_ls_shift/su_max 0.001
_refine_ls_shift/su_mean 0.000
_refine_ls_structure_factor_coef Fsqd
_refine_ls_weighting_details 'calc w=1/[\s^2^(Fo^2^)+(0.0000P)^2^+0.0000P] where P=(Fo^2^+2Fc^2^)/3'
_refine_ls_weighting_scheme calc
_refine_ls_wR_factor_gt 0.0663
_refine_ls_wR_factor_ref 0.0905
_reflns_number_gt 1967
_reflns_number_total 3829
_reflns_threshold_expression >2sigma(I)
_cod_data_source_file jo302288z_si_002.cif
_cod_data_source_block zl-1202
_cod_database_code 4027886

loop_
_symmetry_equiv_pos_as_xyz
'x, y, z'
'-x+1/2, -y, z+1/2'
'x+1/2, -y+1/2, -z'
'-x, y+1/2, -z+1/2'

loop_
_atom_site_label
_atom_site_type_symbol
_atom_site_fract_x
_atom_site_fract_y
_atom_site_fract_z
_atom_site_U_iso_or_equiv
_atom_site_adp_type
_atom_site_occupancy
_atom_site_symmetry_multiplicity
_atom_site_calc_flag
_atom_site_refinement_flags
Br1 Br 1.02012(7) 0.36551(3) 0.51181(2) 0.07576(19) Uani 1 1 d .
N1 N 0.5195(6) 0.3865(3) 0.5966(2) 0.0757(11) Uani 1 1 d .
O1 O 0.4789(4) 0.6330(2) 0.46543(16) 0.0751(8) Uani 1 1 d .
C2 C 0.7861(6) 0.5611(3) 0.4625(2) 0.0493(10) Uani 1 1 d .
H2 H 0.8171 0.5115 0.4240 0.059 Uiso 1 1 calc R
C3 C 0.6253(7) 0.6215(3) 0.4309(2) 0.0575(12) Uani 1 1 d .
C7 C 0.9606(5) 0.6278(3) 0.47208(18) 0.0561(10) Uani 1 1 d .
H7A H 0.9339 0.6762 0.5112 0.067 Uiso 1 1 calc R
H7B H 1.0665 0.5893 0.4899 0.067 Uiso 1 1 calc R
C1 C 0.7352(5) 0.5088(3) 0.53847(19) 0.0476(10) Uani 1 1 d .
H1 H 0.6864 0.5576 0.5744 0.057 Uiso 1 1 calc R
C4 C 0.6688(6) 0.6732(4) 0.3563(2) 0.0759(14) Uani 1 1 d .
H4A H 0.5631 0.7140 0.3420 0.091 Uiso 1 1 calc R
H4B H 0.6879 0.6260 0.3155 0.091 Uiso 1 1 calc R
C12 C 0.7488(6) 0.5781(4) 0.7243(2) 0.0663(13) Uani 1 1 d .
H12 H 0.6468 0.5529 0.6972 0.080 Uiso 1 1 calc R
C13 C 0.7175(7) 0.6450(4) 0.7817(2) 0.0794(15) Uani 1 1 d .
H13 H 0.5953 0.6654 0.7926 0.095 Uiso 1 1 calc R
C10 C 0.9783(7) 0.4757(3) 0.64525(19) 0.0595(11) Uani 1 1 d .
H10 H 1.0773 0.4343 0.6575 0.071 Uiso 1 1 calc R
C9 C 0.9023(6) 0.4615(3) 0.5761(2) 0.0553(12) Uani 1 1 d .
C5 C 0.8468(7) 0.7357(3) 0.3653(3) 0.0812(16) Uani 1 1 d .
H5A H 0.8805 0.7626 0.3154 0.097 Uiso 1 1 calc R
H5B H 0.8196 0.7894 0.3997 0.097 Uiso 1 1 calc R
C6 C 1.0147(6) 0.6786(3) 0.39719(19) 0.0621(11) Uani 1 1 d .
H6 H 1.1130 0.7258 0.4100 0.074 Uiso 1 1 calc R
C11 C 0.9295(6) 0.5474(3) 0.7059(2) 0.0531(11) Uani 1 1 d .
C16 C 1.0754(7) 0.5831(3) 0.7500(2) 0.0715(13) Uani 1 1 d .
H16 H 1.1974 0.5613 0.7409 0.086 Uiso 1 1 calc R
C15 C 1.0439(9) 0.6513(4) 0.8081(3) 0.0886(17) Uani 1 1 d .
H15 H 1.1447 0.6758 0.8364 0.106 Uiso 1 1 calc R
C8 C 1.0992(7) 0.6086(4) 0.3389(2) 0.0880(17) Uani 1 1 d .
H8A H 1.2027 0.5746 0.3621 0.132 Uiso 1 1 calc R
H8B H 1.1433 0.6441 0.2947 0.132 Uiso 1 1 calc R
H8C H 1.0048 0.5629 0.3229 0.132 Uiso 1 1 calc R
C17 C 0.5759(6) 0.4353(3) 0.5233(2) 0.0617(11) Uani 1 1 d .
H17A H 0.4680 0.4685 0.5013 0.074 Uiso 1 1 calc R
H17B H 0.6184 0.3871 0.4864 0.074 Uiso 1 1 calc R
O3 O 0.4316(5) 0.4335(3) 0.6424(2) 0.1072(14) Uani 1 1 d .
C14 C 0.8661(9) 0.6819(4) 0.8231(3) 0.0837(17) Uani 1 1 d .
H14 H 0.8448 0.7278 0.8615 0.100 Uiso 1 1 calc R
O2 O 0.5696(7) 0.3043(3) 0.6069(2) 0.1176(16) Uani 1 1 d .

loop_
_atom_site_aniso_label
_atom_site_aniso_U_11
_atom_site_aniso_U_22
_atom_site_aniso_U_33
_atom_site_aniso_U_23
_atom_site_aniso_U_13
_atom_site_aniso_U_12
Br1 0.1027(4) 0.0629(3) 0.0616(2) -0.0080(2) -0.0010(3) 0.0246(3)
N1 0.083(3) 0.077(3) 0.067(2) -0.005(2) 0.000(2) -0.029(3)
O1 0.066(2) 0.076(2) 0.0829(18) 0.0001(16) 0.0023(17) 0.016(2)
C2 0.059(3) 0.041(2) 0.048(2) -0.0038(18) -0.0001(19) -0.002(2)
C3 0.058(3) 0.057(3) 0.058(3) -0.001(2) -0.014(2) -0.003(3)
C7 0.054(3) 0.059(3) 0.055(2) -0.0016(19) 0.0016(19) -0.005(2)
C1 0.051(3) 0.044(3) 0.048(2) -0.0035(18) -0.0054(19) -0.0027(19)
C4 0.082(4) 0.077(4) 0.068(3) 0.017(3) -0.015(3) 0.004(3)
C12 0.065(4) 0.088(4) 0.046(2) -0.007(2) -0.003(2) 0.003(3)
C13 0.104(4) 0.083(4) 0.051(3) -0.010(3) -0.001(3) 0.018(3)
C10 0.067(3) 0.056(3) 0.056(2) 0.0024(18) -0.005(3) 0.011(3)
C9 0.065(3) 0.052(3) 0.050(2) -0.0013(19) 0.002(2) -0.007(2)
C5 0.088(4) 0.076(4) 0.080(3) 0.023(3) -0.002(3) -0.003(3)
C6 0.069(3) 0.059(3) 0.058(2) 0.0021(19) 0.002(3) -0.011(3)
C11 0.063(3) 0.054(3) 0.041(2) 0.0022(18) -0.010(2) 0.001(2)
C16 0.073(3) 0.082(3) 0.060(3) 0.004(3) -0.004(2) -0.004(3)
C15 0.115(5) 0.088(4) 0.063(3) -0.015(3) -0.015(3) -0.026(4)
C8 0.091(4) 0.105(5) 0.068(3) 0.000(3) 0.010(3) -0.014(3)
C17 0.072(3) 0.064(3) 0.050(2) 0.002(2) -0.005(2) -0.021(2)
O3 0.105(3) 0.131(4) 0.086(2) -0.021(2) 0.031(2) -0.028(3)
C14 0.141(6) 0.059(3) 0.051(3) -0.007(3) -0.001(3) -0.001(4)
O2 0.174(5) 0.078(3) 0.100(3) 0.017(2) 0.002(3) -0.028(3)

loop_
_atom_type_symbol
_atom_type_description
_atom_type_scat_dispersion_real
_atom_type_scat_dispersion_imag
_atom_type_scat_source
C C 0.0033 0.0016 'International Tables Vol C Tables 4.2.6.8 and 6.1.1.4'
H H 0.0000 0.0000 'International Tables Vol C Tables 4.2.6.8 and 6.1.1.4'
N N 0.0061 0.0033 'International Tables Vol C Tables 4.2.6.8 and 6.1.1.4'
O O 0.0106 0.0060 'International Tables Vol C Tables 4.2.6.8 and 6.1.1.4'
Br Br -0.2901 2.4595 'International Tables Vol C Tables 4.2.6.8 and 6.1.1.4'

loop_
_geom_angle_atom_site_label_1
_geom_angle_atom_site_label_2
_geom_angle_atom_site_label_3
_geom_angle
O3 N1 O2 124.5(4)
O3 N1 C17 117.2(4)
O2 N1 C17 118.3(4)
C3 C2 C1 112.9(3)
C3 C2 C7 108.3(3)
C1 C2 C7 111.9(3)
C3 C2 H2 107.9
C1 C2 H2 107.9
C7 C2 H2 107.9
O1 C3 C4 122.5(4)
O1 C3 C2 122.7(4)
C4 C3 C2 114.6(4)
C6 C7 C2 112.5(3)
C6 C7 H7A 109.1
C2 C7 H7A 109.1
C6 C7 H7B 109.1
C2 C7 H7B 109.1
H7A C7 H7B 107.8
C9 C1 C17 111.6(3)
C9 C1 C2 112.9(3)
C17 C1 C2 109.5(3)
C9 C1 H1 107.6
C17 C1 H1 107.6
C2 C1 H1 107.6
C3 C4 C5 110.3(4)
C3 C4 H4A 109.6
C5 C4 H4A 109.6
C3 C4 H4B 109.6
C5 C4 H4B 109.6
H4A C4 H4B 108.1
C13 C12 C11 121.4(4)
C13 C12 H12 119.3
C11 C12 H12 119.3
C14 C13 C12 120.1(5)
C14 C13 H13 119.9
C12 C13 H13 119.9
C9 C10 C11 129.9(4)
C9 C10 H10 115.0
C11 C10 H10 115.0
C10 C9 C1 130.4(4)
C10 C9 Br1 116.6(3)
C1 C9 Br1 113.0(3)
C6 C5 C4 112.7(4)
C6 C5 H5A 109.0
C4 C5 H5A 109.0
C6 C5 H5B 109.0
C4 C5 H5B 109.0
H5A C5 H5B 107.8
C8 C6 C7 111.9(4)
C8 C6 C5 113.2(4)
C7 C6 C5 110.4(4)
C8 C6 H6 107.0
C7 C6 H6 107.0
C5 C6 H6 107.0
C16 C11 C12 117.2(4)
C16 C11 C10 117.1(4)
C12 C11 C10 125.6(4)
C11 C16 C15 121.4(5)
C11 C16 H16 119.3
C15 C16 H16 119.3
C14 C15 C16 119.8(5)
C14 C15 H15 120.1
C16 C15 H15 120.1
C6 C8 H8A 109.5
C6 C8 H8B 109.5
H8A C8 H8B 109.5
C6 C8 H8C 109.5
H8A C8 H8C 109.5
H8B C8 H8C 109.5
N1 C17 C1 110.4(3)
N1 C17 H17A 109.6
C1 C17 H17A 109.6
N1 C17 H17B 109.6
C1 C17 H17B 109.6
H17A C17 H17B 108.1
C15 C14 C13 120.0(5)
C15 C14 H14 120.0
C13 C14 H14 120.0

loop_
_geom_bond_atom_site_label_1
_geom_bond_atom_site_label_2
_geom_bond_distance
Br1 C9 1.922(4)
N1 O3 1.199(5)
N1 O2 1.201(5)
N1 C17 1.491(5)
O1 C3 1.209(5)
C2 C3 1.514(6)
C2 C1 1.543(5)
C2 C7 1.552(5)
C2 H2 0.9800
C3 C4 1.506(6)
C7 C6 1.522(5)
C7 H7A 0.9700
C7 H7B 0.9700
C1 C9 1.502(5)
C1 C17 1.541(5)
C1 H1 0.9800
C4 C5 1.537(6)
C4 H4A 0.9700
C4 H4B 0.9700
C12 C13 1.375(6)
C12 C11 1.387(6)
C12 H12 0.9300
C13 C14 1.373(7)
C13 H13 0.9300
C10 C9 1.327(5)
C10 C11 1.483(5)
C10 H10 0.9300
C5 C6 1.531(6)
C5 H5A 0.9700
C5 H5B 0.9700
C6 C8 1.520(6)
C6 H6 0.9800
C11 C16 1.378(5)
C16 C15 1.395(6)
C16 H16 0.9300
C15 C14 1.355(7)
C15 H15 0.9300
C8 H8A 0.9600
C8 H8B 0.9600
C8 H8C 0.9600
C17 H17A 0.9700
C17 H17B 0.9700
C14 H14 0.9300

loop_
_geom_torsion_atom_site_label_1
_geom_torsion_atom_site_label_2
_geom_torsion_atom_site_label_3
_geom_torsion_atom_site_label_4
_geom_torsion
C1 C2 C3 O1 5.6(6)
C7 C2 C3 O1 -118.9(4)
C1 C2 C3 C4 -179.6(3)
C7 C2 C3 C4 56.0(4)
C3 C2 C7 C6 -56.0(4)
C1 C2 C7 C6 179.0(3)
C3 C2 C1 C9 -171.2(3)
C7 C2 C1 C9 -48.7(4)
C3 C2 C1 C17 63.9(4)
C7 C2 C1 C17 -173.7(3)
O1 C3 C4 C5 120.0(5)
C2 C3 C4 C5 -54.8(5)
C11 C12 C13 C14 -1.0(8)
C11 C10 C9 C1 -4.3(8)
C11 C10 C9 Br1 175.8(4)
C17 C1 C9 C10 -116.0(5)
C2 C1 C9 C10 120.2(5)
C17 C1 C9 Br1 63.9(3)
C2 C1 C9 Br1 -59.9(4)
C3 C4 C5 C6 52.4(5)
C2 C7 C6 C8 -71.2(5)
C2 C7 C6 C5 55.8(4)
C4 C5 C6 C8 72.7(5)
C4 C5 C6 C7 -53.6(5)
C13 C12 C11 C16 3.1(7)
C13 C12 C11 C10 179.9(4)
C9 C10 C11 C16 -145.9(5)
C9 C10 C11 C12 37.2(7)
C12 C11 C16 C15 -3.4(6)
C10 C11 C16 C15 179.5(4)
C11 C16 C15 C14 1.6(8)
O3 N1 C17 C1 72.8(5)
O2 N1 C17 C1 -105.0(5)
C9 C1 C17 N1 56.4(4)
C2 C1 C17 N1 -177.9(4)
C16 C15 C14 C13 0.6(9)
C12 C13 C14 C15 -0.9(8)
